data_7202291
loop_
_publ_author_name
'Li, Wei'
'Ju, Zhan-Feng'
'Yao, Qing-Xia'
'Zhang, Jie'

_publ_section_title
;
 A novel two-dimensional homochiral manganese(II)-carboxylate
 coordination framework exhibiting field-induced spin-flop transition
;
_journal_issue 10
_journal_name_full CrystEngComm
_journal_page_first 1325
_journal_paper_doi 10.1039/b809627a
_journal_volume 10
_journal_year 2008
_chemical_formula_moiety 'C14 H15 Mn N3 O12'
_chemical_formula_sum 'C14 H15 Mn N3 O12'
_chemical_formula_weight 472.23
_chemical_name_systematic
;
?
;
_space_group_IT_number 15
_symmetry_cell_setting monoclinic
_symmetry_space_group_name_Hall '-C 2yc'
_symmetry_space_group_name_H-M 'C 1 2/c 1'
_atom_sites_solution_hydrogens geom
_atom_sites_solution_primary direct
_atom_sites_solution_secondary difmap
_audit_creation_method SHELXL-97
_cell_angle_alpha 90.00
_cell_angle_beta 90.101(14)
_cell_angle_gamma 90.00
_cell_formula_units_Z 8
_cell_length_a 30.011(10)
_cell_length_b 6.584(2)
_cell_length_c 18.263(7)
_cell_measurement_reflns_used 4251
_cell_measurement_temperature 293(2)
_cell_measurement_theta_max 27.4835
_cell_measurement_theta_min 2.2306
_cell_volume 3609(2)
_computing_cell_refinement 'CrystalClear(Rigaku Corp.,2000)'
_computing_data_collection 'CrystalClear(Rigaku Corp.,2000)'
_computing_data_reduction 'CrystalClear(Rigaku Corp.,2000)'
_computing_structure_refinement 'SHELXL-97 (Sheldrick, 1997)'
_computing_structure_solution 'SHELXS-97 (Sheldrick, 1990)'
_diffrn_ambient_temperature 293(2)
_diffrn_measured_fraction_theta_full 0.999
_diffrn_measured_fraction_theta_max 0.999
_diffrn_measurement_device_type 'CCD area detector'
_diffrn_measurement_method CCD_Profile_fitting
_diffrn_radiation_monochromator graphite
_diffrn_radiation_source 'fine-focus sealed tube'
_diffrn_radiation_type MoK\a
_diffrn_radiation_wavelength 0.71073
_diffrn_reflns_av_R_equivalents 0.0280
_diffrn_reflns_av_sigmaI/netI 0.0260
_diffrn_reflns_limit_h_max 35
_diffrn_reflns_limit_h_min -38
_diffrn_reflns_limit_k_max 8
_diffrn_reflns_limit_k_min -8
_diffrn_reflns_limit_l_max 23
_diffrn_reflns_limit_l_min -23
_diffrn_reflns_number 13323
_diffrn_reflns_theta_full 27.48
_diffrn_reflns_theta_max 27.48
_diffrn_reflns_theta_min 2.23
_exptl_absorpt_coefficient_mu 0.806
_exptl_absorpt_correction_T_max 0.960
_exptl_absorpt_correction_T_min 0.856
_exptl_absorpt_correction_type multi-scan
_exptl_absorpt_process_details '(R.H. Blessing, 1995&1997)'
_exptl_crystal_colour Red
_exptl_crystal_density_diffrn 1.739
_exptl_crystal_density_method 'not measured'
_exptl_crystal_description Prism
_exptl_crystal_F_000 1928
_exptl_crystal_size_max 0.4800
_exptl_crystal_size_mid 0.1600
_exptl_crystal_size_min 0.0500
_refine_diff_density_max 0.511
_refine_diff_density_min -0.324
_refine_diff_density_rms 0.060
_refine_ls_extinction_method none
_refine_ls_goodness_of_fit_ref 1.011
_refine_ls_hydrogen_treatment mixed
_refine_ls_matrix_type full
_refine_ls_number_parameters 290
_refine_ls_number_reflns 4132
_refine_ls_number_restraints 0
_refine_ls_restrained_S_all 1.011
_refine_ls_R_factor_all 0.0488
_refine_ls_R_factor_gt 0.0414
_refine_ls_shift/su_max 0.003
_refine_ls_shift/su_mean 0.000
_refine_ls_structure_factor_coef Fsqd
_refine_ls_weighting_details 'calc w=1/[\s^2^(Fo^2^)+(0.0710P)^2^+3.0421P] where P=(Fo^2^+2Fc^2^)/3'
_refine_ls_weighting_scheme calc
_refine_ls_wR_factor_gt 0.1114
_refine_ls_wR_factor_ref 0.1175
_reflns_number_gt 3652
_reflns_number_total 4132
_reflns_threshold_expression >2sigma(I)
_cod_data_source_file b809627a.txt
_cod_data_source_block d:\ccd\1
_cod_depositor_comments
;
The following automatic conversions were performed:
'_exptl_absorpt_correction_type' value 'Multi-scan' changed to
'multi-scan' according to
'/home/saulius/struct/CIF-dictionaries/cif_core.dic' dictionary named
'cif_core.dic' version 2.4.1 from 2010-06-29.

Automatic conversion script
Id: cif_fix_enum 1527 2010-12-29 10:47:43Z saulius 
;
_cod_original_cell_volume 3608(2)
_cod_original_sg_symbol_H-M C2/c
_cod_database_code 7202291

loop_
_symmetry_equiv_pos_as_xyz
'x, y, z'
'-x, y, -z+1/2'
'x+1/2, y+1/2, z'
'-x+1/2, y+1/2, -z+1/2'
'-x, -y, -z'
'x, -y, z-1/2'
'-x+1/2, -y+1/2, -z'
'x+1/2, -y+1/2, z-1/2'

loop_
_atom_site_label
_atom_site_type_symbol
_atom_site_fract_x
_atom_site_fract_y
_atom_site_fract_z
_atom_site_U_iso_or_equiv
_atom_site_adp_type
_atom_site_occupancy
_atom_site_symmetry_multiplicity
_atom_site_calc_flag
_atom_site_refinement_flags
_atom_site_disorder_assembly
_atom_site_disorder_group
Mn1 Mn 0.262543(10) 0.33562(5) 0.146523(17) 0.02811(12) Uani 1 1 d . . .
O1 O 0.54387(6) -0.3840(3) 0.30642(12) 0.0486(5) Uani 1 1 d . . .
O2 O 0.61416(6) -0.3364(3) 0.31323(12) 0.0523(5) Uani 1 1 d . . .
O3 O 0.47879(6) 0.4562(3) 0.42797(11) 0.0465(4) Uani 1 1 d . . .
O4 O 0.45786(6) 0.1654(3) 0.47008(10) 0.0467(5) Uani 1 1 d . . .
O5 O 0.68432(5) 0.2345(3) 0.42582(9) 0.0406(4) Uani 1 1 d . . .
O6 O 0.64194(7) 0.4989(3) 0.45602(14) 0.0677(6) Uani 1 1 d . . .
O7 O 0.28430(5) -0.0507(3) 0.27222(9) 0.0393(4) Uani 1 1 d . . .
O8 O 0.30549(5) 0.2585(3) 0.23756(9) 0.0384(4) Uani 1 1 d . . .
O1W O 0.22826(7) 0.0482(3) 0.14702(11) 0.0489(5) Uani 1 1 d . . .
H1A H 0.2183 -0.0230 0.1120 0.081(12) Uiso 1 1 d R . .
H1B H 0.2389 -0.0297 0.1797 0.14(2) Uiso 1 1 d R . .
O2W O 0.22270(6) 0.4361(3) 0.05182(10) 0.0451(4) Uani 1 1 d . . .
H2A H 0.2089 0.5482 0.0500 0.063(10) Uiso 1 1 d R . .
H2B H 0.2099 0.3661 0.0191 0.061(10) Uiso 1 1 d R . .
O3W O 0.29053(6) 0.6460(3) 0.14786(11) 0.0430(4) Uani 1 1 d . . .
H3A H 0.3183 0.6526 0.1394 0.108(17) Uiso 1 1 d R . .
H3B H 0.2879 0.7291 0.1828 0.098(15) Uiso 1 1 d R . .
O4AW O 0.20959(15) -0.1733(6) 0.0287(2) 0.0549(10) Uani 0.50 1 d P . .
O4BW O 0.17134(16) -0.2040(6) 0.0648(2) 0.0584(11) Uani 0.50 1 d P . .
N1 N 0.48872(6) -0.1124(3) 0.35617(12) 0.0378(5) Uani 1 1 d . . .
H1 H 0.4925(6) -0.244(3) 0.3389(10) 0.062(9) Uiso 1 1 d . . .
N2 N 0.57631(6) -0.2829(3) 0.32645(11) 0.0333(4) Uani 1 1 d . . .
N3 N 0.48437(6) 0.2739(3) 0.43799(10) 0.0315(4) Uani 1 1 d . . .
C1 C 0.60563(7) 0.2015(3) 0.41720(11) 0.0293(4) Uani 1 1 d . . .
C2 C 0.60783(6) 0.0123(3) 0.38581(11) 0.0284(4) Uani 1 1 d . . .
H2 H 0.6361 -0.0495 0.3783 0.034 Uiso 1 1 calc R . .
C3 C 0.56943(7) -0.0904(3) 0.36482(11) 0.0273(4) Uani 1 1 d . . .
C4 C 0.52592(6) -0.0090(3) 0.37641(11) 0.0268(4) Uani 1 1 d . . .
C5 C 0.52599(6) 0.1822(3) 0.41158(11) 0.0264(4) Uani 1 1 d . . .
C6 C 0.56391(7) 0.2868(3) 0.42971(11) 0.0299(4) Uani 1 1 d . . .
H6 H 0.5617 0.4182 0.4509 0.036 Uiso 1 1 calc R . .
C7 C 0.64694(7) 0.3212(4) 0.43544(13) 0.0367(5) Uani 1 1 d . . .
C8 C 0.44522(6) -0.0425(3) 0.34044(12) 0.0306(4) Uani 1 1 d . . .
C9 C 0.41076(7) -0.1775(4) 0.35500(15) 0.0386(5) Uani 1 1 d . . .
H9 H 0.4167 -0.3009 0.3801 0.046 Uiso 1 1 calc R . .
C10 C 0.36777(7) -0.1318(4) 0.33279(14) 0.0354(5) Uani 1 1 d . . .
H10 H 0.3444 -0.2256 0.3418 0.042 Uiso 1 1 calc R . .
C11 C 0.35868(6) 0.0507(3) 0.29732(11) 0.0275(4) Uani 1 1 d . . .
C12 C 0.39305(7) 0.1884(3) 0.28543(11) 0.0281(4) Uani 1 1 d . . .
H12 H 0.3868 0.3158 0.2632 0.034 Uiso 1 1 calc R . .
C13 C 0.43652(7) 0.1410(3) 0.30588(12) 0.0294(4) Uani 1 1 d . . .
H13 H 0.4601 0.2335 0.2962 0.035 Uiso 1 1 calc R . .
C14 C 0.31282(6) 0.0915(3) 0.26753(11) 0.0277(4) Uani 1 1 d . . .

loop_
_atom_site_aniso_label
_atom_site_aniso_U_11
_atom_site_aniso_U_22
_atom_site_aniso_U_33
_atom_site_aniso_U_23
_atom_site_aniso_U_13
_atom_site_aniso_U_12
Mn1 0.02161(18) 0.0313(2) 0.03139(19) -0.00163(13) -0.00457(12) 0.00240(12)
O1 0.0335(9) 0.0383(9) 0.0740(13) -0.0148(9) -0.0017(8) -0.0016(7)
O1W 0.0578(11) 0.0402(10) 0.0487(11) 0.0052(9) -0.0111(9) -0.0097(9)
N1 0.0214(9) 0.0276(10) 0.0643(13) -0.0030(9) -0.0097(8) 0.0032(7)
C1 0.0221(10) 0.0375(12) 0.0282(10) 0.0032(9) -0.0007(7) -0.0015(8)
O2 0.0295(9) 0.0548(12) 0.0726(13) -0.0192(10) -0.0030(8) 0.0152(8)
O2W 0.0435(10) 0.0502(11) 0.0415(9) -0.0031(8) -0.0190(8) 0.0066(8)
N2 0.0295(9) 0.0308(9) 0.0395(10) -0.0005(8) -0.0039(7) 0.0051(8)
C2 0.0193(9) 0.0350(11) 0.0310(10) 0.0044(9) 0.0011(7) 0.0042(8)
O3 0.0410(9) 0.0401(10) 0.0584(11) -0.0012(8) 0.0021(8) 0.0160(8)
O3W 0.0335(10) 0.0346(9) 0.0609(12) -0.0066(8) 0.0005(8) -0.0012(7)
N3 0.0232(8) 0.0433(11) 0.0280(9) 0.0011(8) -0.0005(7) 0.0081(8)
C3 0.0246(10) 0.0282(10) 0.0292(10) 0.0035(8) -0.0013(7) 0.0042(8)
O4 0.0302(9) 0.0653(13) 0.0445(10) 0.0117(9) 0.0116(7) 0.0035(8)
O4AW 0.064(3) 0.049(2) 0.052(2) 0.0046(18) -0.017(2) 0.0059(19)
O4BW 0.078(3) 0.051(2) 0.046(2) 0.0154(18) -0.010(2) 0.005(2)
C4 0.0195(9) 0.0284(10) 0.0327(10) 0.0070(8) -0.0019(7) 0.0012(8)
O5 0.0216(8) 0.0539(11) 0.0463(10) 0.0123(8) -0.0009(6) -0.0038(7)
C5 0.0212(9) 0.0312(11) 0.0267(10) 0.0039(8) 0.0003(7) 0.0050(8)
O6 0.0420(11) 0.0555(13) 0.1054(18) -0.0319(12) -0.0114(11) -0.0074(9)
C6 0.0268(10) 0.0333(11) 0.0295(10) 0.0009(9) -0.0009(8) 0.0020(8)
O7 0.0216(7) 0.0524(10) 0.0439(9) 0.0119(8) -0.0037(6) -0.0060(7)
C7 0.0258(11) 0.0440(14) 0.0401(12) 0.0011(10) -0.0037(9) -0.0042(9)
O8 0.0317(8) 0.0367(9) 0.0466(9) 0.0060(8) -0.0163(7) 0.0026(7)
C8 0.0189(9) 0.0322(11) 0.0407(11) -0.0005(9) -0.0063(8) 0.0019(8)
C9 0.0252(11) 0.0319(12) 0.0587(15) 0.0122(11) -0.0072(10) 0.0014(9)
C10 0.0216(10) 0.0345(12) 0.0500(13) 0.0102(10) -0.0045(9) -0.0033(8)
C11 0.0195(9) 0.0338(11) 0.0291(10) -0.0003(8) -0.0037(7) 0.0032(8)
C12 0.0246(10) 0.0291(10) 0.0305(10) 0.0035(8) -0.0035(8) 0.0000(8)
C13 0.0219(10) 0.0320(11) 0.0343(11) 0.0012(9) -0.0036(8) -0.0049(8)
C14 0.0214(9) 0.0362(11) 0.0255(9) -0.0009(8) -0.0018(7) 0.0037(8)

loop_
_atom_type_symbol
_atom_type_description
_atom_type_scat_dispersion_real
_atom_type_scat_dispersion_imag
_atom_type_scat_source
C C 0.0033 0.0016 'International Tables Vol C Tables 4.2.6.8 and 6.1.1.4'
H H 0.0000 0.0000 'International Tables Vol C Tables 4.2.6.8 and 6.1.1.4'
N N 0.0061 0.0033 'International Tables Vol C Tables 4.2.6.8 and 6.1.1.4'
O O 0.0106 0.0060 'International Tables Vol C Tables 4.2.6.8 and 6.1.1.4'
Mn Mn 0.3368 0.7283 'International Tables Vol C Tables 4.2.6.8 and 6.1.1.4'

loop_
_geom_angle_atom_site_label_1
_geom_angle_atom_site_label_2
_geom_angle_atom_site_label_3
_geom_angle
_geom_angle_site_symmetry_1
_geom_angle_site_symmetry_3
_geom_angle_publ_flag
O1W Mn1 O8 94.28(7) . . ?
O1W Mn1 O5 94.84(8) . 2_655 ?
O8 Mn1 O5 87.63(7) . 2_655 ?
O1W Mn1 O7 89.43(8) . 4 ?
O8 Mn1 O7 86.64(7) . 4 ?
O5 Mn1 O7 173.09(6) 2_655 4 ?
O1W Mn1 O2W 90.49(7) . . ?
O8 Mn1 O2W 175.07(7) . . ?
O5 Mn1 O2W 90.72(7) 2_655 . ?
O7 Mn1 O2W 94.68(7) 4 . ?
O1W Mn1 O3W 173.74(7) . . ?
O8 Mn1 O3W 89.00(7) . . ?
O5 Mn1 O3W 90.61(7) 2_655 . ?
O7 Mn1 O3W 85.44(7) 4 . ?
O2W Mn1 O3W 86.37(7) . . ?
Mn1 O1W H1A 130.6 . . ?
Mn1 O1W H1B 110.8 . . ?
H1A O1W H1B 109.1 . . ?
C4 N1 C8 130.6(2) . . ?
C4 N1 H1 117.4(11) . . ?
C8 N1 H1 110.3(11) . . ?
C2 C1 C6 118.61(19) . . ?
C2 C1 C7 121.81(19) . . ?
C6 C1 C7 119.5(2) . . ?
Mn1 O2W H2A 123.9 . . ?
Mn1 O2W H2B 129.5 . . ?
H2A O2W H2B 102.9 . . ?
O2 N2 O1 121.5(2) . . ?
O2 N2 C3 118.66(18) . . ?
O1 N2 C3 119.83(18) . . ?
C1 C2 C3 121.06(19) . . ?
C1 C2 H2 119.5 . . ?
C3 C2 H2 119.5 . . ?
Mn1 O3W H3A 114.8 . . ?
Mn1 O3W H3B 124.9 . . ?
H3A O3W H3B 101.3 . . ?
O4 N3 O3 123.79(19) . . ?
O4 N3 C5 118.18(19) . . ?
O3 N3 C5 118.01(18) . . ?
C2 C3 C4 122.4(2) . . ?
C2 C3 N2 115.84(18) . . ?
C4 C3 N2 121.72(18) . . ?
N1 C4 C5 124.80(18) . . ?
N1 C4 C3 121.6(2) . . ?
C5 C4 C3 113.63(18) . . ?
C7 O5 Mn1 126.44(16) . 2_655 ?
C6 C5 C4 123.93(19) . . ?
C6 C5 N3 114.84(19) . . ?
C4 C5 N3 120.97(18) . . ?
C5 C6 C1 120.3(2) . . ?
C5 C6 H6 119.8 . . ?
C1 C6 H6 119.8 . . ?
C14 O7 Mn1 137.24(15) . 4_545 ?
O6 C7 O5 125.0(2) . . ?
O6 C7 C1 117.5(2) . . ?
O5 C7 C1 117.4(2) . . ?
C14 O8 Mn1 130.43(14) . . ?
C13 C8 C9 120.29(18) . . ?
C13 C8 N1 123.3(2) . . ?
C9 C8 N1 116.1(2) . . ?
C10 C9 C8 119.9(2) . . ?
C10 C9 H9 120.1 . . ?
C8 C9 H9 120.1 . . ?
C9 C10 C11 120.4(2) . . ?
C9 C10 H10 119.8 . . ?
C11 C10 H10 119.8 . . ?
C12 C11 C10 119.39(18) . . ?
C12 C11 C14 120.37(19) . . ?
C10 C11 C14 120.09(19) . . ?
C11 C12 C13 120.45(19) . . ?
C11 C12 H12 119.8 . . ?
C13 C12 H12 119.8 . . ?
C8 C13 C12 119.54(19) . . ?
C8 C13 H13 120.2 . . ?
C12 C13 H13 120.2 . . ?
O8 C14 O7 124.08(18) . . ?
O8 C14 C11 118.49(19) . . ?
O7 C14 C11 117.38(19) . . ?

loop_
_geom_bond_atom_site_label_1
_geom_bond_atom_site_label_2
_geom_bond_distance
_geom_bond_site_symmetry_2
_geom_bond_publ_flag
Mn1 O1W 2.1539(19) . ?
Mn1 O8 2.1622(16) . ?
Mn1 O5 2.1769(17) 2_655 ?
Mn1 O7 2.1785(17) 4 ?
Mn1 O2W 2.2025(17) . ?
Mn1 O3W 2.2093(18) . ?
O1 N2 1.234(3) . ?
O1W H1A 0.8470 . ?
O1W H1B 0.8490 . ?
N1 C4 1.358(3) . ?
N1 C8 1.413(3) . ?
N1 H1 0.93(2) . ?
C1 C2 1.373(3) . ?
C1 C6 1.391(3) . ?
C1 C7 1.506(3) . ?
O2 N2 1.214(3) . ?
O2W H2A 0.8470 . ?
O2W H2B 0.8466 . ?
N2 C3 1.463(3) . ?
C2 C3 1.389(3) . ?
C2 H2 0.9500 . ?
O3 N3 1.225(3) . ?
O3W H3A 0.8487 . ?
O3W H3B 0.8443 . ?
N3 O4 1.220(3) . ?
N3 C5 1.470(3) . ?
C3 C4 1.428(3) . ?
O4AW O4BW 1.339(6) . ?
C4 C5 1.413(3) . ?
O5 C7 1.271(3) . ?
O5 Mn1 2.1769(17) 2_655 ?
C5 C6 1.370(3) . ?
O6 C7 1.238(3) . ?
C6 H6 0.9500 . ?
O7 C14 1.271(3) . ?
O7 Mn1 2.1785(17) 4_545 ?
O8 C14 1.248(3) . ?
C8 C13 1.387(3) . ?
C8 C9 1.390(3) . ?
C9 C10 1.385(3) . ?
C9 H9 0.9500 . ?
C10 C11 1.392(3) . ?
C10 H10 0.9500 . ?
C11 C12 1.391(3) . ?
C11 C14 1.503(3) . ?
C12 C13 1.392(3) . ?
C12 H12 0.9500 . ?
C13 H13 0.9500 . ?
